data_2011541
loop_
_publ_author_name
'Hosomi, Hiroyuki'
'Ohba, Shigeru'
'Ito, Yoshikatsu'

_publ_section_title
;
 4,5-Dichlorophthalic acid--<i>trans</i>-cinnamamide(1/2) and
 3,4,5,6-tetrachlorophthalic acid--<i>trans</i>-cinnamamide(1/2)
;
_journal_issue 11
_journal_name_full 'Acta Crystallographica Section C'
_journal_page_first e509
_journal_page_last e510
_journal_paper_doi 10.1107/S010827010001338X
_journal_volume 56
_journal_year 2000
_chemical_formula_iupac 'C8 H4 Cl2 O4, 2C9 H9 N1 O1'
_chemical_formula_moiety 'C8 H4 Cl2 O4, 2C9 H9 N1 O1'
_chemical_formula_sum 'C26 H22 Cl2 N2 O6'
_chemical_formula_weight 529.38
_space_group_IT_number 2
_symmetry_cell_setting triclinic
_symmetry_space_group_name_Hall '-P 1'
_symmetry_space_group_name_H-M 'P -1'
_cell_angle_alpha 93.611(5)
_cell_angle_beta 105.676(5)
_cell_angle_gamma 100.636(5)
_cell_formula_units_Z 2
_cell_length_a 9.6821(7)
_cell_length_b 18.4661(12)
_cell_length_c 7.4203(5)
_cell_measurement_reflns_used 25
_cell_measurement_temperature 298.0(10)
_cell_measurement_theta_max 15.0
_cell_measurement_theta_min 14.3
_cell_volume 1246.43(15)
_computing_cell_refinement 'MSC/AFC Diffractometer Control Software'
_computing_data_collection
;MSC/AFC Diffractometer Control Software
(Molecular Structure Corporation, 1993)
;
_computing_data_reduction
;TEXSAN
(Molecular Structure Corporation, 1999)
;
_computing_publication_material TEXSAN
_computing_structure_refinement 'SHELXL97 (Sheldrick, 1997)'
_computing_structure_solution 'SIR92 (Altomare et al., 1994)'
_diffrn_measurement_device_type 'Rigaku AFC-7R'
_diffrn_measurement_method \q-2\q
_diffrn_radiation_type MoK\a
_diffrn_radiation_wavelength .71073
_diffrn_reflns_av_R_equivalents .013
_diffrn_reflns_limit_h_max 13
_diffrn_reflns_limit_h_min -13
_diffrn_reflns_limit_k_max 24
_diffrn_reflns_limit_k_min -24
_diffrn_reflns_limit_l_max 0
_diffrn_reflns_limit_l_min -10
_diffrn_reflns_number 6174
_diffrn_reflns_theta_max 27.5
_diffrn_reflns_theta_min 2.5
_diffrn_standards_decay_% 0
_diffrn_standards_interval_count 150
_diffrn_standards_number 3
_exptl_absorpt_coefficient_mu .305
_exptl_absorpt_correction_T_max .955
_exptl_absorpt_correction_T_min .745
_exptl_absorpt_correction_type '\y scan'
_exptl_absorpt_process_details '(North et al., 1968)'
_exptl_crystal_colour colourless
_exptl_crystal_density_diffrn 1.410
_exptl_crystal_density_method 'not measured'
_exptl_crystal_description plate-like
_exptl_crystal_size_max .7
_exptl_crystal_size_mid .4
_exptl_crystal_size_min .15
_refine_diff_density_max .48
_refine_diff_density_min -.37
_refine_ls_extinction_method none
_refine_ls_goodness_of_fit_ref 1.28
_refine_ls_hydrogen_treatment refall
_refine_ls_number_parameters 413
_refine_ls_number_reflns 5732
_refine_ls_R_factor_gt .047
_refine_ls_shift/su_max .001
_refine_ls_structure_factor_coef Fsqd
_refine_ls_weighting_details 'w = 1/[\s^2^(Fo^2^) + (0.10P)^2^+0.30P] where P = (Fo^2^+2Fc^2^)/3'
_refine_ls_weighting_scheme calc
_refine_ls_wR_factor_ref .198
_reflns_number_gt 4328
_reflns_number_total 5732
_reflns_threshold_expression I>2\s(I)
_cod_data_source_file qa0400.cif
_cod_data_source_block I
_cod_original_cell_volume 1246.4(2)
_cod_database_code 2011541

loop_
_symmetry_equiv_pos_as_xyz
x,y,z
-x,-y,-z

loop_
_atom_site_label
_atom_site_fract_x
_atom_site_fract_y
_atom_site_fract_z
_atom_site_U_iso_or_equiv
_atom_site_adp_type
_atom_site_calc_flag
_atom_site_refinement_flags
_atom_site_occupancy
_atom_site_disorder_assembly
_atom_site_disorder_group
_atom_site_type_symbol
Cl1 .50890(10) .47673(4) .25080(10) .0701(3) Uani d . 1.00 . . Cl
Cl2 .19220(10) .46400(4) .30550(10) .0720(3) Uani d . 1.00 . . Cl
O3 .0256(2) .16630(10) .2483(3) .0586(5) Uani d . 1.00 . . O
O4 .2324(2) .13950(10) .4237(3) .0515(5) Uani d . 1.00 . . O
O5 .3583(2) .14440(10) .1204(3) .0535(5) Uani d . 1.00 . . O
O6 .5674(2) .18770(10) .3476(3) .0575(5) Uani d . 1.00 . . O
O7 .1236(2) .00050(10) .3819(3) .0514(4) Uani d . 1.00 . . O
O8 .3903(2) .01360(10) .1227(3) .0506(4) Uani d . 1.00 . . O
N9 -.0899(3) .0071(2) .1748(4) .0614(6) Uani d . 1.00 . . N
N10 .6071(3) .03450(10) .3462(4) .0533(6) Uani d . 1.00 . . N
C11 .1560(3) .18250(10) .3226(3) .0412(5) Uani d . 1.00 . . C
C12 .2470(3) .25550(10) .3088(3) .0413(5) Uani d . 1.00 . . C
C13 .1900(3) .3187(2) .3190(4) .0472(5) Uani d . 1.00 . . C
C14 .2698(3) .38680(10) .3026(4) .0488(6) Uani d . 1.00 . . C
C15 .4096(3) .39300(10) .2793(4) .0487(6) Uani d . 1.00 . . C
C16 .4678(3) .3299(2) .2706(4) .0472(5) Uani d . 1.00 . . C
C17 .3867(3) .26170(10) .2826(3) .0407(5) Uani d . 1.00 . . C
C18 .4477(3) .19380(10) .2552(3) .0417(5) Uani d . 1.00 . . C
C19 .0025(3) -.0316(2) .2704(3) .0471(5) Uani d . 1.00 . . C
C20 -.0452(3) -.1135(2) .2399(4) .0558(7) Uani d . 1.00 . . C
C21 .0356(3) -.1576(2) .3216(4) .0538(6) Uani d . 1.00 . . C
C22 -.0054(3) -.2396(2) .3044(4) .0523(6) Uani d . 1.00 . . C
C23 .0999(4) -.2788(2) .3870(5) .0636(7) Uani d . 1.00 . . C
C24 .0667(5) -.3556(2) .3740(6) .0761(9) Uani d . 1.00 . . C
C25 -.0724(5) -.3943(2) .2790(5) .0754(10) Uani d . 1.00 . . C
C26 -.1775(4) -.3566(2) .1979(5) .0744(10) Uani d . 1.00 . . C
C27 -.1460(4) -.2796(2) .2101(5) .0646(8) Uani d . 1.00 . . C
C28 .4910(3) -.01060(10) .2291(3) .0427(5) Uani d . 1.00 . . C
C29 .4840(3) -.09150(10) .2272(4) .0480(6) Uani d . 1.00 . . C
C30 .3745(3) -.14030(10) .1118(4) .0465(5) Uani d . 1.00 . . C
C31 .3543(3) -.22120(10) .0949(4) .0458(5) Uani d . 1.00 . . C
C32 .4541(4) -.2569(2) .2086(4) .0568(7) Uani d . 1.00 . . C
C33 .4290(4) -.3338(2) .1909(5) .0651(8) Uani d . 1.00 . . C
C34 .3065(4) -.3754(2) .0594(5) .0616(7) Uani d . 1.00 . . C
C35 .2084(4) -.3415(2) -.0555(6) .0685(8) Uani d . 1.00 . . C
C36 .2319(3) -.2642(2) -.0370(5) .0621(7) Uani d . 1.00 . . C
H4 .175(4) .099(2) .411(5) .07450(10) Uiso d . 1.00 . . H
H5 .392(4) .105(2) .125(5) .07310(10) Uiso d . 1.00 . . H
H9A -.062(6) .066(2) .196(7) .1271(2) Uiso d . 1.00 . . H
H9B -.168(6) -.020(3) .096(7) .1089(2) Uiso d . 1.00 . . H
H10A .612(3) .090(2) .353(4) .05770(10) Uiso d . 1.00 . . H
H10B .673(4) .024(2) .419(6) .07300(10) Uiso d . 1.00 . . H
H13 .096(4) .312(2) .337(4) .05800(10) Uiso d . 1.00 . . H
H16 .560(4) .336(2) .251(4) .05740(10) Uiso d . 1.00 . . H
H20 -.136(4) -.127(2) .161(5) .06470(10) Uiso d . 1.00 . . H
H21 .131(4) -.139(2) .400(5) .06310(10) Uiso d . 1.00 . . H
H23 .205(5) -.252(2) .453(6) .0886(2) Uiso d . 1.00 . . H
H24 .138(5) -.380(2) .415(6) .0895(2) Uiso d . 1.00 . . H
H25 -.104(5) -.453(3) .269(7) .1077(2) Uiso d . 1.00 . . H
H26 -.279(5) -.380(3) .134(6) .0922(2) Uiso d . 1.00 . . H
H27 -.218(4) -.257(2) .152(6) .07970(10) Uiso d . 1.00 . . H
H29 .568(3) -.106(2) .316(4) .04689(9) Uiso d . 1.00 . . H
H30 .299(4) -.119(2) .029(4) .05500(10) Uiso d . 1.00 . . H
H32 .546(5) -.224(2) .307(6) .0936(2) Uiso d . 1.00 . . H
H33 .507(4) -.354(2) .271(5) .07760(10) Uiso d . 1.00 . . H
H34 .290(4) -.432(2) .042(5) .07190(10) Uiso d . 1.00 . . H
H35 .124(5) -.369(3) -.139(6) .1004(2) Uiso d . 1.00 . . H
H36 .163(5) -.240(2) -.111(6) .0916(2) Uiso d . 1.00 . . H

loop_
_atom_site_aniso_label
_atom_site_aniso_U_11
_atom_site_aniso_U_22
_atom_site_aniso_U_33
_atom_site_aniso_U_12
_atom_site_aniso_U_13
_atom_site_aniso_U_23
Cl1 .0779(5) .0419(4) .0934(6) .0056(3) .0323(4) .0167(4)
Cl2 .0800(5) .0435(4) .1031(6) .0307(4) .0310(5) .0147(4)
O3 .0405(9) .0470(10) .0830(10) .0126(8) .0032(9) .0179(9)
O4 .0425(9) .0413(10) .0640(10) .0079(8) .0015(8) .0198(8)
O5 .0522(10) .0460(10) .0550(10) .0231(8) -.0041(8) -.0039(8)
O6 .0413(9) .0456(10) .0760(10) .0169(8) -.0025(9) .0018(9)
O7 .0406(9) .0439(10) .0620(10) .0065(7) .0018(8) .0113(8)
O8 .0473(9) .0374(9) .0600(10) .0171(7) -.0012(8) .0002(7)
N9 .0460(10) .064(2) .0610(10) .0060(10) -.0030(10) .0120(10)
N10 .0510(10) .0400(10) .0590(10) .0168(10) -.0040(10) .0018(9)
C11 .0420(10) .0350(10) .0470(10) .0125(9) .0089(9) .0081(9)
C12 .0430(10) .0390(10) .0430(10) .0149(9) .0082(9) .0086(9)
C13 .0490(10) .0440(10) .0530(10) .0190(10) .0150(10) .0110(10)
C14 .0590(10) .0360(10) .0530(10) .0200(10) .0130(10) .0071(10)
C15 .0560(10) .0380(10) .0510(10) .0090(10) .0140(10) .0110(10)
C16 .0440(10) .0470(10) .0510(10) .0110(10) .0130(10) .0090(10)
C17 .0420(10) .0390(10) .0410(10) .0132(9) .0069(9) .0073(9)
C18 .0400(10) .0400(10) .0450(10) .0119(9) .0082(9) .0074(9)
C19 .0420(10) .0520(10) .0430(10) .0040(10) .0098(10) .0080(10)
C20 .0460(10) .059(2) .0500(10) -.0010(10) .0020(10) .0050(10)
C21 .0430(10) .057(2) .0540(10) -.0010(10) .0100(10) .0020(10)
C22 .0500(10) .056(2) .0470(10) .0010(10) .0130(10) .0030(10)
C23 .053(2) .052(2) .080(2) .0040(10) .0160(10) -.0010(10)
C24 .077(2) .064(2) .092(3) .022(2) .028(2) .007(2)
C25 .101(3) .047(2) .073(2) .000(2) .030(2) -.0040(10)
C26 .074(2) .068(2) .060(2) -.017(2) .007(2) -.001(2)
C27 .059(2) .066(2) .056(2) -.0020(10) .0040(10) .0080(10)
C28 .0460(10) .0390(10) .0440(10) .0176(10) .0100(10) .0040(9)
C29 .0540(10) .0390(10) .0510(10) .0210(10) .0070(10) .0070(10)
C30 .0510(10) .0410(10) .0500(10) .0200(10) .0100(10) .0090(10)
C31 .0500(10) .0400(10) .0500(10) .0170(10) .0130(10) .0088(10)
C32 .068(2) .0470(10) .0520(10) .0230(10) .0040(10) .0060(10)
C33 .086(2) .049(2) .064(2) .034(2) .012(2) .0170(10)
C34 .077(2) .0390(10) .075(2) .0160(10) .027(2) .0130(10)
C35 .060(2) .044(2) .089(2) .0060(10) .006(2) .0030(10)
C36 .0500(10) .049(2) .079(2) .0140(10) .0020(10) .0120(10)

loop_
_atom_type_symbol
_atom_type_description
_atom_type_scat_dispersion_real
_atom_type_scat_dispersion_imag
_atom_type_scat_source
C C .003 .002
;International Tables for Crystallography
(1992, Vol. C)
;
H H .000 .000
;International Tables for Crystallography
(1992, Vol. C)
;
Cl Cl .148 .159
;International Tables for Crystallography
(1992, Vol. C)
;
N N .006 .003
;International Tables for Crystallography
(1992, Vol. C)
;
O O .011 .006
;International Tables for Crystallography
(1992, Vol. C)
;

loop_
_geom_angle_atom_site_label_1
_geom_angle_atom_site_label_2
_geom_angle_atom_site_label_3
_geom_angle_site_symmetry_1
_geom_angle_site_symmetry_2
_geom_angle_site_symmetry_3
_geom_angle
_geom_angle_publ_flag
C11 O4 H4 1_555 1_555 1_555 105(2) no
C18 O5 H5 1_555 1_555 1_555 107(2) no
C19 N9 H9A 1_555 1_555 1_555 119(2) no
C19 N9 H9B 1_555 1_555 1_555 113(3) no
H9A N9 H9B 1_555 1_555 1_555 126(4) no
C28 N10 H10A 1_555 1_555 1_555 118.0(10) no
C28 N10 H10B 1_555 1_555 1_555 128(2) no
H10A N10 H10B 1_555 1_555 1_555 112(3) no
O3 C11 O4 1_555 1_555 1_555 124.6(2) no
O3 C11 C12 1_555 1_555 1_555 122.1(2) no
O4 C11 C12 1_555 1_555 1_555 113.3(2) no
C11 C12 C13 1_555 1_555 1_555 118.7(2) no
C11 C12 C17 1_555 1_555 1_555 122.1(2) no
C13 C12 C17 1_555 1_555 1_555 119.2(2) no
C12 C13 C14 1_555 1_555 1_555 120.2(3) no
C12 C13 H13 1_555 1_555 1_555 116(2) no
C14 C13 H13 1_555 1_555 1_555 123(2) no
Cl2 C14 C13 1_555 1_555 1_555 119.0(2) no
Cl2 C14 C15 1_555 1_555 1_555 120.5(2) no
C13 C14 C15 1_555 1_555 1_555 120.5(3) no
Cl1 C15 C14 1_555 1_555 1_555 121.4(2) no
Cl1 C15 C16 1_555 1_555 1_555 119.0(2) no
C14 C15 C16 1_555 1_555 1_555 119.6(2) no
C15 C16 C17 1_555 1_555 1_555 119.9(3) no
C15 C16 H16 1_555 1_555 1_555 116(2) no
C17 C16 H16 1_555 1_555 1_555 123(2) no
C12 C17 C16 1_555 1_555 1_555 120.6(2) no
C12 C17 C18 1_555 1_555 1_555 120.9(2) no
C16 C17 C18 1_555 1_555 1_555 118.4(2) no
O5 C18 O6 1_555 1_555 1_555 125.0(3) no
O5 C18 C17 1_555 1_555 1_555 112.6(2) no
O6 C18 C17 1_555 1_555 1_555 122.4(2) no
O7 C19 N9 1_555 1_555 1_555 120.8(3) no
O7 C19 C20 1_555 1_555 1_555 122.1(2) no
N9 C19 C20 1_555 1_555 1_555 117.1(2) no
C19 C20 C21 1_555 1_555 1_555 123.2(2) no
C19 C20 H20 1_555 1_555 1_555 110(2) no
C21 C20 H20 1_555 1_555 1_555 126(2) no
C20 C21 C22 1_555 1_555 1_555 126.7(2) no
C20 C21 H21 1_555 1_555 1_555 120(2) no
C22 C21 H21 1_555 1_555 1_555 112(2) no
C21 C22 C23 1_555 1_555 1_555 119.0(2) no
C21 C22 C27 1_555 1_555 1_555 122.9(3) no
C23 C22 C27 1_555 1_555 1_555 118.1(3) no
C22 C23 C24 1_555 1_555 1_555 121.1(3) no
C22 C23 H23 1_555 1_555 1_555 120(2) no
C24 C23 H23 1_555 1_555 1_555 117(2) no
C23 C24 C25 1_555 1_555 1_555 120.1(4) no
C23 C24 H24 1_555 1_555 1_555 119(2) no
C25 C24 H24 1_555 1_555 1_555 119(2) no
C24 C25 C26 1_555 1_555 1_555 119.5(3) no
C24 C25 H25 1_555 1_555 1_555 122(2) no
C26 C25 H25 1_555 1_555 1_555 117(2) no
C25 C26 C27 1_555 1_555 1_555 121.0(3) no
C25 C26 H26 1_555 1_555 1_555 124(2) no
C27 C26 H26 1_555 1_555 1_555 114(2) no
C22 C27 C26 1_555 1_555 1_555 120.2(3) no
C22 C27 H27 1_555 1_555 1_555 121(2) no
C26 C27 H27 1_555 1_555 1_555 117(2) no
O8 C28 N10 1_555 1_555 1_555 121.6(2) no
O8 C28 C29 1_555 1_555 1_555 120.7(2) no
N10 C28 C29 1_555 1_555 1_555 117.7(2) no
C28 C29 C30 1_555 1_555 1_555 121.8(2) no
C28 C29 H29 1_555 1_555 1_555 115.0(10) no
C30 C29 H29 1_555 1_555 1_555 122.0(10) no
C29 C30 C31 1_555 1_555 1_555 127.4(2) no
C29 C30 H30 1_555 1_555 1_555 115.0(10) no
C31 C30 H30 1_555 1_555 1_555 117.0(10) no
C30 C31 C32 1_555 1_555 1_555 122.1(2) no
C30 C31 C36 1_555 1_555 1_555 119.4(2) no
C32 C31 C36 1_555 1_555 1_555 118.5(3) no
C31 C32 C33 1_555 1_555 1_555 120.2(2) no
C31 C32 H32 1_555 1_555 1_555 117(2) no
C33 C32 H32 1_555 1_555 1_555 121(2) no
C32 C33 C34 1_555 1_555 1_555 120.4(3) no
C32 C33 H33 1_555 1_555 1_555 114(2) no
C34 C33 H33 1_555 1_555 1_555 124(2) no
C33 C34 C35 1_555 1_555 1_555 120.4(3) no
C33 C34 H34 1_555 1_555 1_555 120.0(10) no
C35 C34 H34 1_555 1_555 1_555 118.0(10) no
C34 C35 C36 1_555 1_555 1_555 119.6(3) no
C34 C35 H35 1_555 1_555 1_555 120(3) no
C36 C35 H35 1_555 1_555 1_555 119(3) no
C31 C36 C35 1_555 1_555 1_555 120.9(3) no
C31 C36 H36 1_555 1_555 1_555 118(2) no
C35 C36 H36 1_555 1_555 1_555 120(2) no

loop_
_geom_bond_atom_site_label_1
_geom_bond_atom_site_label_2
_geom_bond_site_symmetry_1
_geom_bond_site_symmetry_2
_geom_bond_distance
_geom_bond_publ_flag
Cl1 C15 . . 1.720(3) yes
Cl2 C14 . . 1.731(3) yes
O3 C11 . . 1.204(3) yes
O4 C11 . . 1.317(3) yes
O4 H4 . . .83(4) no
O5 C18 . . 1.307(3) yes
O5 H5 . . .85(4) no
O6 C18 . . 1.206(3) yes
O7 C19 . . 1.252(3) yes
O8 C28 . . 1.251(3) yes
N9 C19 . . 1.331(4) yes
N9 H9A . . 1.06(3) no
N9 H9B . . .87(4) no
N10 C28 . . 1.322(3) yes
N10 H10A . . 1.01(4) no
N10 H10B . . .78(4) no
C11 C12 . . 1.494(3) no
C12 C13 . . 1.388(4) no
C12 C17 . . 1.402(4) no
C13 C14 . . 1.380(4) no
C13 H13 . . .94(4) no
C14 C15 . . 1.395(4) no
C15 C16 . . 1.391(4) no
C16 C17 . . 1.378(4) no
C16 H16 . . .93(4) no
C17 C18 . . 1.507(4) no
C19 C20 . . 1.482(4) yes
C20 C21 . . 1.298(4) yes
C20 H20 . . .89(3) no
C21 C22 . . 1.481(4) no
C21 H21 . . .94(3) no
C22 C23 . . 1.389(5) no
C22 C27 . . 1.391(4) no
C23 C24 . . 1.386(5) no
C23 H23 . . 1.01(4) no
C24 C25 . . 1.376(5) no
C24 H24 . . .89(5) no
C25 C26 . . 1.366(6) no
C25 H25 . . 1.06(5) no
C26 C27 . . 1.390(5) no
C26 H26 . . .97(4) no
C27 H27 . . .90(4) no
C28 C29 . . 1.481(4) yes
C29 C30 . . 1.315(3) yes
C29 H29 . . .99(3) no
C30 C31 . . 1.464(4) no
C30 H30 . . .97(3) no
C31 C32 . . 1.394(4) no
C31 C36 . . 1.386(3) no
C32 C33 . . 1.386(4) no
C32 H32 . . 1.04(4) no
C33 C34 . . 1.376(4) no
C33 H33 . . .97(4) no
C34 C35 . . 1.369(5) no
C34 H34 . . 1.02(4) no
C35 C36 . . 1.395(4) no
C35 H35 . . .92(4) no
C36 H36 . . .94(5) no

loop_
_geom_hbond_atom_site_label_D
_geom_hbond_atom_site_label_H
_geom_hbond_atom_site_label_A
_geom_hbond_site_symmetry_A
_geom_hbond_distance_DH
_geom_hbond_distance_HA
_geom_hbond_distance_DA
_geom_hbond_angle_DHA
O4 H4 O7 . .83(4) 1.78(4) 2.553(3) 155(5)
O5 H5 O8 . .84(4) 1.69(4) 2.491(3) 158(4)
N9 H9A O3 . 1.06(3) 1.86(3) 2.905(4) 168(5)
N9 H9B O8 2_555 .87(4) 2.35(5) 3.081(3) 142(5)
N10 H10A O6 . 1.01(4) 1.94(4) 2.923(3) 165(3)
N10 H10B O7 2_656 .78(4) 2.27(4) 3.039(3) 175(4)

loop_
_cod_related_entry_id
_cod_related_entry_database
_cod_related_entry_code
1 ChemSpider 30652310
